data_7219291
loop_
_publ_author_name
'chen, wei'
'Zhang, Zhiyun'
'Li, Xin'
'Agren, Hans'
'Su, Jian-Hua'

_publ_section_title
;
 Highly sensitive detection of low-level water contents in organic
 solvents and cyanide in aqueous media using novel solvatochromic AIEE
 fluorophores
;
_journal_name_full 'RSC Adv.'
_journal_paper_doi 10.1039/C4RA15199B
_journal_year 2015
_chemical_formula_sum 'C42 H30 N4'
_chemical_formula_weight 590.70
_chemical_name_systematic
; 
 ? 
;
_space_group_crystal_system monoclinic
_space_group_IT_number 15
_space_group_name_Hall '-C 2yc'
_space_group_name_H-M_alt 'C 1 2/c 1'
_symmetry_space_group_name_Hall '-C 2yc'
_symmetry_space_group_name_H-M 'C 1 2/c 1'
_atom_sites_solution_hydrogens geom
_audit_creation_method SHELXL-2013
_audit_update_record
;
2014-07-30 deposited with the CCDC.
2015-01-13 downloaded from the CCDC.
;
_cell_angle_alpha 90
_cell_angle_beta 108.504(4)
_cell_angle_gamma 90
_cell_formula_units_Z 4
_cell_length_a 17.624(4)
_cell_length_b 13.658(3)
_cell_length_c 14.035(3)
_cell_measurement_reflns_used 2626
_cell_measurement_temperature 293(2)
_cell_measurement_theta_max 48.653
_cell_measurement_theta_min 4.875
_cell_volume 3203.7(12)
_computing_cell_refinement 'Bruker SMART'
_computing_data_collection 'Bruker SMART'
_computing_data_reduction 'Bruker SHELXTL'
_computing_molecular_graphics 'Bruker SHELXTL'
_computing_publication_material 'Bruker SHELXTL'
_computing_structure_refinement 'SHELXL-2013 (Sheldrick, 2013)'
_computing_structure_solution 'Bruker SHELXTL'
_diffrn_ambient_temperature 293(2)
_diffrn_measured_fraction_theta_full 0.999
_diffrn_measured_fraction_theta_max 0.999
_diffrn_measurement_device_type 'CCD area detector'
_diffrn_measurement_method 'phi and omega scans'
_diffrn_radiation_type MoK\a
_diffrn_radiation_wavelength 0.71073
_diffrn_reflns_av_R_equivalents 0.0593
_diffrn_reflns_av_unetI/netI 0.0627
_diffrn_reflns_Laue_measured_fraction_full 0.999
_diffrn_reflns_Laue_measured_fraction_max 0.999
_diffrn_reflns_limit_h_max 21
_diffrn_reflns_limit_h_min -21
_diffrn_reflns_limit_k_max 16
_diffrn_reflns_limit_k_min -16
_diffrn_reflns_limit_l_max 17
_diffrn_reflns_limit_l_min -14
_diffrn_reflns_number 9452
_diffrn_reflns_point_group_measured_fraction_full 0.999
_diffrn_reflns_point_group_measured_fraction_max 0.999
_diffrn_reflns_theta_full 25.242
_diffrn_reflns_theta_max 25.999
_diffrn_reflns_theta_min 1.926
_exptl_absorpt_coefficient_mu 0.072
_exptl_absorpt_correction_T_max 0.7457
_exptl_absorpt_correction_T_min 0.6353
_exptl_absorpt_correction_type multi-scan
_exptl_absorpt_process_details sadabs
_exptl_crystal_colour red
_exptl_crystal_density_diffrn 1.225
_exptl_crystal_description prismatic
_exptl_crystal_F_000 1240
_exptl_crystal_size_max 0.211
_exptl_crystal_size_mid 0.175
_exptl_crystal_size_min 0.123
_refine_diff_density_max 0.343
_refine_diff_density_min -0.285
_refine_diff_density_rms 0.101
_refine_ls_extinction_coef 0.0095(12)
_refine_ls_extinction_expression Fc^*^=kFc[1+0.001xFc^2^\l^3^/sin(2\q)]^-1/4^
_refine_ls_extinction_method SHELXL
_refine_ls_goodness_of_fit_ref 1.032
_refine_ls_hydrogen_treatment constr
_refine_ls_matrix_type full
_refine_ls_number_parameters 211
_refine_ls_number_reflns 3154
_refine_ls_number_restraints 0
_refine_ls_restrained_S_all 1.032
_refine_ls_R_factor_all 0.0799
_refine_ls_R_factor_gt 0.0643
_refine_ls_shift/su_max 0.000
_refine_ls_shift/su_mean 0.000
_refine_ls_structure_factor_coef Fsqd
_refine_ls_weighting_details 'w=1/[\s^2^(Fo^2^)+(0.0925P)^2^+0.5869P] where P=(Fo^2^+2Fc^2^)/3'
_refine_ls_weighting_scheme calc
_refine_ls_wR_factor_gt 0.1528
_refine_ls_wR_factor_ref 0.1670
_reflns_Friedel_coverage 0.000
_reflns_number_gt 2383
_reflns_number_total 3154
_reflns_threshold_expression 'I > 2\s(I)'
_cod_data_source_file c4ra15199b2.cif
_cod_data_source_block cd214210
_cod_original_cell_volume 3203.8(11)
_cod_database_code 7219291
_shelx_space_group_comment
; 
The symmetry employed for this shelxl refinement is uniquely defined 
by the following loop, which should always be used as a source of 
symmetry information in preference to the above space-group names. 
They are only intended as comments. 
;
_shelxl_version_number 2013-4

loop_
_space_group_symop_operation_xyz
'x, y, z'
'-x, y, -z+1/2'
'x+1/2, y+1/2, z'
'-x+1/2, y+1/2, -z+1/2'
'-x, -y, -z'
'x, -y, z-1/2'
'-x+1/2, -y+1/2, -z'
'x+1/2, -y+1/2, z-1/2'

loop_
_atom_site_label
_atom_site_type_symbol
_atom_site_fract_x
_atom_site_fract_y
_atom_site_fract_z
_atom_site_U_iso_or_equiv
_atom_site_adp_type
_atom_site_occupancy
_atom_site_site_symmetry_order
_atom_site_calc_flag
_atom_site_refinement_flags_posn
_atom_site_refinement_flags_adp
N1 N 0.71343(14) 1.16420(15) 0.1719(2) 0.1082(8) Uani 1 1 d . .
N2 N 0.46382(16) 1.09895(15) 0.1132(3) 0.1258(11) Uani 1 1 d . .
C1 C 0.37063(10) 0.56394(13) 0.05886(12) 0.0506(4) Uani 1 1 d . .
C2 C 0.32626(11) 0.62046(16) -0.02215(13) 0.0643(5) Uani 1 1 d . .
H2 H 0.3452 0.6809 -0.0351 0.077 Uiso 1 1 calc R U
C3 C 0.25347(13) 0.5852(2) -0.08299(16) 0.0785(7) Uani 1 1 d . .
H3 H 0.2226 0.6231 -0.1362 0.094 Uiso 1 1 calc R U
C4 C 0.22625(14) 0.4949(2) -0.06578(17) 0.0873(8) Uani 1 1 d . .
H4 H 0.1773 0.4722 -0.1077 0.105 Uiso 1 1 calc R U
C5 C 0.27085(13) 0.43717(18) 0.01332(17) 0.0766(6) Uani 1 1 d . .
H5 H 0.2526 0.3755 0.0240 0.092 Uiso 1 1 calc R U
C6 C 0.34308(11) 0.47268(14) 0.07626(13) 0.0574(5) Uani 1 1 d . .
C7 C 0.40281(11) 0.42414(12) 0.16501(13) 0.0548(5) Uani 1 1 d . .
C8 C 0.46681(10) 0.50496(11) 0.20190(11) 0.0430(4) Uani 1 1 d . .
C9 C 0.44808(9) 0.58148(11) 0.13662(12) 0.0441(4) Uani 1 1 d . .
C10 C 0.49337(10) 0.67263(11) 0.13913(11) 0.0450(4) Uani 1 1 d . .
C11 C 0.45345(10) 0.76251(12) 0.12439(13) 0.0522(5) Uani 1 1 d . .
H11 H 0.3985 0.7638 0.1130 0.063 Uiso 1 1 calc R U
C12 C 0.49368(11) 0.84868(13) 0.12641(14) 0.0562(5) Uani 1 1 d . .
H12 H 0.4657 0.9075 0.1166 0.067 Uiso 1 1 calc R U
C13 C 0.57638(11) 0.84934(12) 0.14311(13) 0.0527(4) Uani 1 1 d . .
C14 C 0.61583(10) 0.75986(13) 0.15587(14) 0.0544(5) Uani 1 1 d . .
H14 H 0.6706 0.7585 0.1660 0.065 Uiso 1 1 calc R U
C15 C 0.57537(10) 0.67300(12) 0.15384(12) 0.0498(4) Uani 1 1 d . .
H15 H 0.6031 0.6140 0.1624 0.060 Uiso 1 1 calc R U
C16 C 0.62457(11) 0.93683(14) 0.15051(14) 0.0603(5) Uani 1 1 d . .
H16 H 0.6784 0.9248 0.1599 0.072 Uiso 1 1 calc R U
C17 C 0.60523(12) 1.03178(13) 0.14627(13) 0.0588(5) Uani 1 1 d . .
C18 C 0.66573(14) 1.10558(15) 0.15997(17) 0.0755(6) Uani 1 1 d . .
C19 C 0.52651(15) 1.06857(15) 0.12849(19) 0.0752(6) Uani 1 1 d . .
C20 C 0.36459(14) 0.39786(16) 0.24602(16) 0.0765(6) Uani 1 1 d . .
H20A H 0.3395 0.4549 0.2626 0.115 Uiso 1 1 calc R U
H20B H 0.4052 0.3746 0.3050 0.115 Uiso 1 1 calc R U
H20C H 0.3252 0.3476 0.2211 0.115 Uiso 1 1 calc R U
C21 C 0.43368(16) 0.33233(15) 0.12512(19) 0.0872(7) Uani 1 1 d . .
H21A H 0.3895 0.2897 0.0935 0.131 Uiso 1 1 calc R U
H21B H 0.4714 0.2986 0.1800 0.131 Uiso 1 1 calc R U
H21C H 0.4593 0.3515 0.0770 0.131 Uiso 1 1 calc R U

loop_
_atom_site_aniso_label
_atom_site_aniso_U_11
_atom_site_aniso_U_22
_atom_site_aniso_U_33
_atom_site_aniso_U_23
_atom_site_aniso_U_13
_atom_site_aniso_U_12
N1 0.0928(16) 0.0704(14) 0.145(2) 0.0007(12) 0.0151(14) -0.0307(12)
N2 0.0843(17) 0.0529(12) 0.233(3) -0.0124(14) 0.0401(18) 0.0001(11)
C1 0.0472(9) 0.0599(11) 0.0453(9) -0.0040(7) 0.0154(7) -0.0071(8)
C2 0.0551(11) 0.0834(14) 0.0509(10) 0.0063(9) 0.0119(8) -0.0015(10)
C3 0.0551(12) 0.116(2) 0.0555(12) 0.0004(11) 0.0053(9) -0.0020(12)
C4 0.0569(13) 0.136(2) 0.0589(13) -0.0159(13) 0.0035(10) -0.0232(14)
C5 0.0676(14) 0.0909(16) 0.0704(14) -0.0188(11) 0.0208(11) -0.0320(12)
C6 0.0543(11) 0.0659(12) 0.0532(10) -0.0127(8) 0.0189(8) -0.0138(9)
C7 0.0611(11) 0.0453(9) 0.0593(10) -0.0054(7) 0.0209(9) -0.0124(8)
C8 0.0474(9) 0.0399(8) 0.0452(9) -0.0042(6) 0.0198(7) -0.0030(7)
C9 0.0442(9) 0.0445(9) 0.0447(8) -0.0013(6) 0.0156(7) -0.0018(7)
C10 0.0452(9) 0.0467(9) 0.0417(8) 0.0056(6) 0.0117(7) -0.0026(7)
C11 0.0399(9) 0.0521(10) 0.0626(11) 0.0106(7) 0.0133(7) 0.0017(7)
C12 0.0509(10) 0.0439(9) 0.0712(12) 0.0120(7) 0.0155(9) 0.0036(7)
C13 0.0492(10) 0.0483(10) 0.0573(10) 0.0104(7) 0.0121(8) -0.0025(7)
C14 0.0414(9) 0.0570(11) 0.0629(11) 0.0105(8) 0.0141(8) -0.0027(7)
C15 0.0469(10) 0.0472(9) 0.0546(10) 0.0077(7) 0.0152(7) 0.0031(7)
C16 0.0500(10) 0.0589(11) 0.0670(12) 0.0110(8) 0.0115(8) -0.0082(8)
C17 0.0619(12) 0.0506(10) 0.0560(11) 0.0040(7) 0.0077(8) -0.0111(8)
C18 0.0738(14) 0.0543(12) 0.0863(15) 0.0052(10) 0.0081(11) -0.0145(11)
C19 0.0726(15) 0.0454(11) 0.1008(17) -0.0036(10) 0.0177(12) -0.0065(10)
C20 0.0756(14) 0.0802(14) 0.0764(14) 0.0090(10) 0.0278(11) -0.0267(11)
C21 0.1023(18) 0.0560(13) 0.0952(17) -0.0276(11) 0.0199(14) -0.0080(12)

loop_
_atom_type_symbol
_atom_type_description
_atom_type_scat_dispersion_real
_atom_type_scat_dispersion_imag
_atom_type_scat_source
C C 0.0033 0.0016 'International Tables Vol C Tables 4.2.6.8 and 6.1.1.4'
H H 0.0000 0.0000 'International Tables Vol C Tables 4.2.6.8 and 6.1.1.4'
N N 0.0061 0.0033 'International Tables Vol C Tables 4.2.6.8 and 6.1.1.4'

loop_
_geom_angle_atom_site_label_1
_geom_angle_atom_site_label_2
_geom_angle_atom_site_label_3
_geom_angle
_geom_angle_site_symmetry_1
_geom_angle_site_symmetry_3
C6 C1 C2 120.33(17) . .
C6 C1 C9 108.05(15) . .
C2 C1 C9 131.62(16) . .
C3 C2 C1 118.8(2) . .
C3 C2 H2 120.6 . .
C1 C2 H2 120.6 . .
C4 C3 C2 120.8(2) . .
C4 C3 H3 119.6 . .
C2 C3 H3 119.6 . .
C3 C4 C5 120.8(2) . .
C3 C4 H4 119.6 . .
C5 C4 H4 119.6 . .
C4 C5 C6 119.0(2) . .
C4 C5 H5 120.5 . .
C6 C5 H5 120.5 . .
C5 C6 C1 120.27(19) . .
C5 C6 C7 129.24(19) . .
C1 C6 C7 110.45(15) . .
C6 C7 C20 111.07(16) . .
C6 C7 C21 107.01(16) . .
C20 C7 C21 111.53(17) . .
C6 C7 C8 101.95(13) . .
C20 C7 C8 111.32(15) . .
C21 C7 C8 113.49(16) . .
C9 C8 C8 124.58(11) . 2_655
C9 C8 C7 109.14(15) . .
C8 C8 C7 125.98(11) 2_655 .
C8 C9 C1 110.14(14) . .
C8 C9 C10 128.29(15) . .
C1 C9 C10 121.55(14) . .
C15 C10 C11 117.95(15) . .
C15 C10 C9 122.35(14) . .
C11 C10 C9 119.69(15) . .
C12 C11 C10 121.25(16) . .
C12 C11 H11 119.4 . .
C10 C11 H11 119.4 . .
C11 C12 C13 120.88(16) . .
C11 C12 H12 119.6 . .
C13 C12 H12 119.6 . .
C14 C13 C12 117.87(15) . .
C14 C13 C16 117.24(16) . .
C12 C13 C16 124.87(16) . .
C15 C14 C13 121.30(16) . .
C15 C14 H14 119.4 . .
C13 C14 H14 119.4 . .
C14 C15 C10 120.73(15) . .
C14 C15 H15 119.6 . .
C10 C15 H15 119.6 . .
C17 C16 C13 131.34(18) . .
C17 C16 H16 114.3 . .
C13 C16 H16 114.3 . .
C16 C17 C19 124.85(17) . .
C16 C17 C18 120.46(19) . .
C19 C17 C18 114.68(17) . .
N1 C18 C17 179.1(3) . .
N2 C19 C17 178.9(3) . .
C7 C20 H20A 109.5 . .
C7 C20 H20B 109.5 . .
H20A C20 H20B 109.5 . .
C7 C20 H20C 109.5 . .
H20A C20 H20C 109.5 . .
H20B C20 H20C 109.5 . .
C7 C21 H21A 109.5 . .
C7 C21 H21B 109.5 . .
H21A C21 H21B 109.5 . .
C7 C21 H21C 109.5 . .
H21A C21 H21C 109.5 . .
H21B C21 H21C 109.5 . .

loop_
_geom_bond_atom_site_label_1
_geom_bond_atom_site_label_2
_geom_bond_distance
_geom_bond_site_symmetry_2
N1 C18 1.134(3) .
N2 C19 1.135(3) .
C1 C6 1.387(2) .
C1 C2 1.391(3) .
C1 C9 1.472(2) .
C2 C3 1.383(3) .
C2 H2 0.9300 .
C3 C4 1.372(3) .
C3 H3 0.9300 .
C4 C5 1.385(3) .
C4 H4 0.9300 .
C5 C6 1.386(3) .
C5 H5 0.9300 .
C6 C7 1.506(3) .
C7 C20 1.537(3) .
C7 C21 1.541(3) .
C7 C8 1.545(2) .
C8 C9 1.360(2) .
C8 C8 1.479(3) 2_655
C9 C10 1.473(2) .
C10 C15 1.393(2) .
C10 C11 1.397(2) .
C11 C12 1.370(2) .
C11 H11 0.9300 .
C12 C13 1.401(3) .
C12 H12 0.9300 .
C13 C14 1.389(2) .
C13 C16 1.451(2) .
C14 C15 1.380(2) .
C14 H14 0.9300 .
C15 H15 0.9300 .
C16 C17 1.337(3) .
C16 H16 0.9300 .
C17 C19 1.421(3) .
C17 C18 1.435(3) .
C20 H20A 0.9600 .
C20 H20B 0.9600 .
C20 H20C 0.9600 .
C21 H21A 0.9600 .
C21 H21B 0.9600 .
C21 H21C 0.9600 .

loop_
_geom_torsion_atom_site_label_1
_geom_torsion_atom_site_label_2
_geom_torsion_atom_site_label_3
_geom_torsion_atom_site_label_4
_geom_torsion
_geom_torsion_site_symmetry_1
_geom_torsion_site_symmetry_4
C6 C1 C2 C3 1.8(3) . .
C9 C1 C2 C3 -179.00(18) . .
C1 C2 C3 C4 -1.8(3) . .
C2 C3 C4 C5 0.4(4) . .
C3 C4 C5 C6 1.1(4) . .
C4 C5 C6 C1 -1.1(3) . .
C4 C5 C6 C7 -178.6(2) . .
C2 C1 C6 C5 -0.3(3) . .
C9 C1 C6 C5 -179.70(17) . .
C2 C1 C6 C7 177.57(16) . .
C9 C1 C6 C7 -1.82(19) . .
C5 C6 C7 C20 -59.5(3) . .
C1 C6 C7 C20 122.88(17) . .
C5 C6 C7 C21 62.5(3) . .
C1 C6 C7 C21 -115.18(17) . .
C5 C6 C7 C8 -178.15(19) . .
C1 C6 C7 C8 4.21(18) . .
C6 C7 C8 C9 -5.29(17) . .
C20 C7 C8 C9 -123.77(17) . .
C21 C7 C8 C9 109.42(18) . .
C6 C7 C8 C8 168.60(17) . 2_655
C20 C7 C8 C8 50.1(2) . 2_655
C21 C7 C8 C8 -76.7(2) . 2_655
C8 C8 C9 C1 -169.46(17) 2_655 .
C7 C8 C9 C1 4.53(18) . .
C8 C8 C9 C10 8.6(3) 2_655 .
C7 C8 C9 C10 -177.37(14) . .
C6 C1 C9 C8 -1.79(19) . .
C2 C1 C9 C8 178.92(18) . .
C6 C1 C9 C10 179.96(14) . .
C2 C1 C9 C10 0.7(3) . .
C8 C9 C10 C15 47.6(2) . .
C1 C9 C10 C15 -134.50(17) . .
C8 C9 C10 C11 -133.72(18) . .
C1 C9 C10 C11 44.2(2) . .
C15 C10 C11 C12 -1.4(3) . .
C9 C10 C11 C12 179.89(16) . .
C10 C11 C12 C13 0.2(3) . .
C11 C12 C13 C14 1.0(3) . .
C11 C12 C13 C16 -177.43(17) . .
C12 C13 C14 C15 -1.0(3) . .
C16 C13 C14 C15 177.55(17) . .
C13 C14 C15 C10 -0.2(3) . .
C11 C10 C15 C14 1.4(2) . .
C9 C10 C15 C14 -179.92(15) . .
C14 C13 C16 C17 -176.73(19) . .
C12 C13 C16 C17 1.7(3) . .
C13 C16 C17 C19 -2.7(3) . .
C13 C16 C17 C18 177.4(2) . .
